data_1552258
loop_
_publ_author_name
'Jagleniec, Damian'
'Dobrzycki, Lukasz'
'Karbarz, Marcin'
'Romanski, Jan'

_publ_section_title
;
 Ion-pair induced supramolecular assembly formation for selective
 extraction and sensing of potassium sulfate
;
_journal_name_full 'Chemical Science'
_journal_paper_doi 10.1039/C9SC02923K
_journal_year 2019
_chemical_formula_sum 'C58.59 H61.07 F12 K2 N6.71 O22.3'
_chemical_formula_weight 1522.15
_space_group_crystal_system triclinic
_space_group_IT_number 2
_space_group_name_Hall '-P 1'
_space_group_name_H-M_alt 'P -1'
_symmetry_space_group_name_Hall '-P 1'
_symmetry_space_group_name_H-M 'P -1'
_atom_sites_solution_hydrogens mixed
_audit_update_record
;
2018-11-05 deposited with the CCDC.    2019-08-19 downloaded from the CCDC.
;
_cell_angle_alpha 100.7753(16)
_cell_angle_beta 91.7229(17)
_cell_angle_gamma 99.9343(17)
_cell_formula_units_Z 2
_cell_length_a 11.6762(5)
_cell_length_b 14.1244(7)
_cell_length_c 20.8720(10)
_cell_measurement_reflns_used 9804
_cell_measurement_temperature 130.(2)
_cell_measurement_theta_max 26.3260
_cell_measurement_theta_min 2.5177
_cell_volume 3323.9(3)
_computing_cell_refinement 'SAINT V8.38A (Bruker AXS Inc., 2017)'
_computing_data_collection 'APEX3 V2017 (Bruker AXS Inc., 2017)'
_computing_data_reduction 'SAINT V8.38A (Bruker AXS Inc., 2017)'
_computing_molecular_graphics ' '
_computing_publication_material 'APEX3 V2017 (Bruker AXS Inc., 2017)'
_computing_structure_refinement 'SHELXL-2016/6 (Sheldrick, 2016)'
_computing_structure_solution 'SHELXT (Sheldrick, 2015)'
_diffrn_ambient_temperature 130.(2)
_diffrn_detector_area_resol_mean 7.3910
_diffrn_measured_fraction_theta_full 0.999
_diffrn_measured_fraction_theta_max 0.999
_diffrn_measurement_device_type 'Bruker D8 VENTURE'
_diffrn_measurement_method 'omega and phi scans'
_diffrn_radiation_monochromator TRIUMPH
_diffrn_radiation_type MoK\a
_diffrn_radiation_wavelength 0.71073
_diffrn_reflns_av_R_equivalents 0.0267
_diffrn_reflns_av_unetI/netI 0.0172
_diffrn_reflns_limit_h_max 14
_diffrn_reflns_limit_h_min -14
_diffrn_reflns_limit_k_max 17
_diffrn_reflns_limit_k_min -17
_diffrn_reflns_limit_l_max 25
_diffrn_reflns_limit_l_min -25
_diffrn_reflns_number 94264
_diffrn_reflns_theta_full 26.00
_diffrn_reflns_theta_max 26.00
_diffrn_reflns_theta_min 2.24
_diffrn_source 'fine focus sealed tube'
_exptl_absorpt_coefficient_mu 0.258
_exptl_absorpt_correction_T_max 0.96
_exptl_absorpt_correction_T_min 0.92
_exptl_absorpt_correction_type multi-scan
_exptl_absorpt_process_details 'SADABS-2016/2 (Bruker AXS Inc., 2016)'
_exptl_crystal_colour 'pale yellow'
_exptl_crystal_density_diffrn 1.521
_exptl_crystal_density_method 'not measured'
_exptl_crystal_description prism
_exptl_crystal_F_000 1568
_exptl_crystal_size_max 0.404
_exptl_crystal_size_mid 0.179
_exptl_crystal_size_min 0.142
_refine_diff_density_max 0.436
_refine_diff_density_min -0.407
_refine_ls_extinction_method none
_refine_ls_goodness_of_fit_ref 1.032
_refine_ls_hydrogen_treatment mixed
_refine_ls_matrix_type full
_refine_ls_number_parameters 1039
_refine_ls_number_reflns 13061
_refine_ls_number_restraints 117
_refine_ls_restrained_S_all 1.101
_refine_ls_R_factor_all 0.0441
_refine_ls_R_factor_gt 0.0363
_refine_ls_shift/su_max 0.011
_refine_ls_shift/su_mean 0.000
_refine_ls_structure_factor_coef Fsqd
_refine_ls_weighting_details 'w=1/[\s^2^(Fo^2^)+(0.0358P)^2^+2.2159P] where P=(Fo^2^+2Fc^2^)/3'
_refine_ls_weighting_scheme calc
_refine_ls_wR_factor_gt 0.0849
_refine_ls_wR_factor_ref 0.0901
_reflns_number_gt 11238
_reflns_number_total 13061
_reflns_threshold_expression 'I > 2\s(I)'
_cod_data_source_file c9sc02923k2.cif
_cod_data_source_block 1_KNO3
_cod_depositor_comments
;
The following automatic conversions were performed:

'_exptl_absorpt_correction_type' value 'Multi-Scan' changed to
'multi-scan' according to
/home/data/users/saulius/crontab/automatic-downloads/rss-feeds/RSC/lib/dictionaries/cif_core.dic
dictionary named 'cif_core.dic' version 2.4.2 from 2011-04-26.

Automatic conversion script
Id: cif_fix_values 4973 2017-02-22 13:04:09Z antanas 
;
_cod_original_formula_sum 'C58.59 H61.07 F12 K2 N6.71 O22.30'
_cod_database_code 1552258

loop_
_space_group_symop_operation_xyz
'x, y, z'
'-x, -y, -z'

loop_
_atom_site_type_symbol
_atom_site_label
_atom_site_fract_x
_atom_site_fract_y
_atom_site_fract_z
_atom_site_U_iso_or_equiv
_atom_site_adp_type
_atom_site_calc_flag
_atom_site_refinement_flags_adp
_atom_site_refinement_flags_occupancy
_atom_site_refinement_flags_posn
_atom_site_occupancy
_atom_site_disorder_assembly
_atom_site_disorder_group
K K1A 0.52221(3) 0.21785(3) 0.32832(2) 0.02796(9) Uani d . . . 1.0 . .
O O1A 0.57965(12) 0.04681(9) 0.35524(6) 0.0348(3) Uani d . . . 1.0 . .
O O2A 0.52962(11) 0.06558(9) 0.22335(6) 0.0344(3) Uani d . . . 1.0 . .
O O3A 0.51426(11) 0.26036(10) 0.20153(6) 0.0382(3) Uani d . . . 1.0 . .
O O4A 0.43342(11) 0.38341(10) 0.30804(6) 0.0354(3) Uani d . . . 1.0 . .
O O5A 0.48005(10) 0.35461(8) 0.43742(6) 0.0284(3) Uani d . . . 1.0 . .
O O6A 0.53264(10) 0.17431(8) 0.45308(6) 0.0282(3) Uani d . . . 1.0 . .
O O7A 0.87707(13) 0.24792(10) 0.58885(7) 0.0421(3) Uani d . . . 1.0 . .
O O8A 0.96206(12) 0.30356(9) 0.74141(7) 0.0389(3) Uani d . . . 1.0 . .
N N1A 0.73454(13) 0.03413(10) 0.60853(7) 0.0266(3) Uani d . . . 1.0 . .
H H1NA 0.7148(18) -0.0161(16) 0.6252(10) 0.034(5) Uiso d . . . 1.0 . .
N N2A 0.79226(13) 0.09223(10) 0.76283(7) 0.0251(3) Uani d . . . 1.0 . .
H H2NA 0.7556(17) 0.0337(15) 0.7510(9) 0.028(5) Uiso d . . . 1.0 . .
C C1A 0.69614(14) 0.03361(11) 0.54273(8) 0.0244(3) Uani d . . . 1.0 . .
C C2A 0.63541(14) 0.10597(12) 0.53113(8) 0.0253(3) Uani d . . . 1.0 . .
H H2A 0.621408 0.154805 0.566474 0.03 Uiso calc U . R 1.0 . .
C C3A 0.59564(14) 0.10686(11) 0.46858(8) 0.0245(3) Uani d . . . 1.0 . .
C C4A 0.61762(14) 0.03529(12) 0.41597(8) 0.0254(3) Uani d . . . 1.0 . .
C C5A 0.67739(14) -0.03649(12) 0.42854(9) 0.0265(4) Uani d . . . 1.0 . .
H H5A 0.691909 -0.085478 0.393439 0.032 Uiso calc U . R 1.0 . .
C C6A 0.71651(14) -0.03774(12) 0.49205(9) 0.0263(4) Uani d . . . 1.0 . .
H H6A 0.756969 -0.087547 0.500285 0.032 Uiso calc U . R 1.0 . .
C C7A 0.57108(19) -0.03262(14) 0.30024(9) 0.0389(4) Uani d . . . 1.0 . .
H H7AA 0.489885 -0.069005 0.292841 0.047 Uiso calc U . R 1.0 . .
H H7AB 0.622112 -0.078491 0.309072 0.047 Uiso calc U . R 1.0 . .
C C8A 0.60711(17) 0.00702(14) 0.24055(10) 0.0388(4) Uani d . . . 1.0 . .
H H8AA 0.686669 0.046527 0.249101 0.047 Uiso calc U . R 1.0 . .
H H8AB 0.608757 -0.048105 0.203704 0.047 Uiso calc U . R 1.0 . .
C C9A 0.56140(18) 0.10201(15) 0.16566(9) 0.0404(5) Uani d . . . 1.0 . .
H H9AA 0.552453 0.046885 0.127737 0.048 Uiso calc U . R 1.0 . .
H H9AB 0.643989 0.135196 0.170959 0.048 Uiso calc U . R 1.0 . .
C C10A 0.48521(18) 0.17268(15) 0.15382(10) 0.0401(5) Uani d . . . 1.0 . .
H H10A 0.495727 0.187635 0.109652 0.048 Uiso calc U . R 1.0 . .
H H10B 0.402497 0.143068 0.156007 0.048 Uiso calc U . R 1.0 . .
C C11A 0.43873(17) 0.32763(15) 0.19439(10) 0.0399(5) Uani d . . . 1.0 . .
H H11A 0.356597 0.295195 0.194821 0.048 Uiso calc U . R 1.0 . .
H H11B 0.449303 0.349034 0.152076 0.048 Uiso calc U . R 1.0 . .
C C12A 0.46600(18) 0.41426(15) 0.24906(10) 0.0402(5) Uani d . . . 1.0 . .
H H12A 0.550338 0.441875 0.252288 0.048 Uiso calc U . R 1.0 . .
H H12B 0.422442 0.465615 0.241076 0.048 Uiso calc U . R 1.0 . .
C C13A 0.45977(16) 0.46058(13) 0.36316(9) 0.0343(4) Uani d . . . 1.0 . .
H H13A 0.424036 0.516829 0.35621 0.041 Uiso calc U . R 1.0 . .
H H13B 0.545151 0.482769 0.370276 0.041 Uiso calc U . R 1.0 . .
C C14A 0.41232(16) 0.42313(13) 0.42105(9) 0.0327(4) Uani d . . . 1.0 . .
H H14A 0.415713 0.478283 0.45853 0.039 Uiso calc U . R 1.0 . .
H H14B 0.329906 0.390675 0.410902 0.039 Uiso calc U . R 1.0 . .
C C15A 0.42399(15) 0.30190(13) 0.48276(9) 0.0299(4) Uani d . . . 1.0 . .
H H15A 0.352999 0.256979 0.461306 0.036 Uiso calc U . R 1.0 . .
H H15B 0.400629 0.347999 0.51974 0.036 Uiso calc U . R 1.0 . .
C C16A 0.50638(15) 0.24444(12) 0.50735(9) 0.0280(4) Uani d . . . 1.0 . .
H H16A 0.578789 0.288938 0.527239 0.034 Uiso calc U . R 1.0 . .
H H16B 0.470308 0.210269 0.541065 0.034 Uiso calc U . R 1.0 . .
C C17A 0.79456(14) 0.11402(12) 0.64701(8) 0.0249(3) Uani d . . . 1.0 . .
C C18A 0.82490(14) 0.14094(11) 0.71428(8) 0.0241(3) Uani d . . . 1.0 . .
C C19A 0.89710(15) 0.23470(12) 0.70702(9) 0.0286(4) Uani d . . . 1.0 . .
C C20A 0.86020(16) 0.20813(12) 0.63514(9) 0.0296(4) Uani d . . . 1.0 . .
C C21A 0.81072(14) 0.12769(12) 0.83021(8) 0.0252(3) Uani d . . . 1.0 . .
C C22A 0.76263(15) 0.06734(13) 0.87187(9) 0.0290(4) Uani d . . . 1.0 . .
H H22A 0.719097 0.00402 0.854229 0.035 Uiso calc U . R 1.0 . .
C C23A 0.77815(15) 0.09947(13) 0.93913(9) 0.0310(4) Uani d . . . 1.0 . .
C C24A 0.83995(16) 0.19203(14) 0.96606(9) 0.0335(4) Uani d . . . 1.0 . .
H H24A 0.850495 0.213974 1.012082 0.04 Uiso calc U . R 1.0 . .
C C25A 0.88583(17) 0.25155(13) 0.92399(9) 0.0346(4) Uani d . . . 1.0 . .
C C26A 0.87300(16) 0.22082(12) 0.85675(9) 0.0304(4) Uani d . . . 1.0 . .
H H26A 0.906372 0.262868 0.828988 0.036 Uiso calc U . R 1.0 . .
C C27A 0.72460(18) 0.03439(16) 0.98321(9) 0.0440(5) Uani d . P D 0.603(3) A 1
F F1A 0.6078(2) 0.0437(3) 0.98678(18) 0.0774(10) Uani d U P D 0.603(3) A 1
F F2A 0.7197(4) -0.05962(17) 0.95955(13) 0.0607(8) Uani d U P D 0.603(3) A 1
F F3A 0.7678(4) 0.0557(4) 1.04319(18) 0.0704(15) Uani d . P D 0.603(3) A 1
C C27C 0.72460(18) 0.03439(16) 0.98321(9) 0.0440(5) Uani d . P D 0.223(3) A 2
F F1C 0.6123(6) 0.0033(5) 0.9729(3) 0.0281(15) Uiso d . P D 0.223(3) A 2
F F2C 0.7744(7) -0.0481(5) 0.9780(4) 0.0400(17) Uiso d . P D 0.223(3) A 2
F F3C 0.7484(11) 0.0794(7) 1.0447(5) 0.0287(19) Uiso d . P D 0.223(3) A 2
C C27E 0.72460(18) 0.03439(16) 0.98321(9) 0.0440(5) Uani d . P D 0.175(3) A 3
F F1E 0.8139(7) -0.0183(7) 1.0038(5) 0.053(2) Uiso d . P D 0.175(3) A 3
F F2E 0.6990(10) 0.0834(7) 1.0391(4) 0.062(3) Uiso d . P D 0.175(3) A 3
F F3E 0.6452(8) -0.0368(6) 0.9604(3) 0.0382(18) Uiso d . P D 0.175(3) A 3
C C28A 0.9524(2) 0.35279(16) 0.95162(11) 0.0513(6) Uani d . P D 0.590(3) B 1
F F4A 0.9083(4) 0.3918(3) 1.00949(18) 0.0480(10) Uani d . P D 0.590(3) B 1
F F5A 0.9538(4) 0.41301(17) 0.91239(14) 0.0584(9) Uani d U P D 0.590(3) B 1
F F6A 1.0651(3) 0.3498(3) 0.9695(2) 0.0549(10) Uani d . P D 0.590(3) B 1
C C28C 0.9524(2) 0.35279(16) 0.95162(11) 0.0513(6) Uani d . P D 0.205(3) B 2
F F4C 0.8976(7) 0.4143(6) 0.9819(4) 0.061(3) Uiso d . P D 0.205(3) B 2
F F5C 1.0501(9) 0.3512(11) 0.9852(5) 0.058(4) Uiso d . P D 0.205(3) B 2
F F6C 1.0069(5) 0.4009(5) 0.9004(3) 0.0293(16) Uiso d . P D 0.205(3) B 2
C C28E 0.9524(2) 0.35279(16) 0.95162(11) 0.0513(6) Uani d . P D 0.205(3) B 3
F F4E 0.8930(6) 0.4190(5) 0.9233(3) 0.0406(18) Uiso d . P D 0.205(3) B 3
F F5E 1.0567(10) 0.3655(10) 0.9467(6) 0.089(5) Uiso d . P D 0.205(3) B 3
F F6E 0.9300(15) 0.3807(13) 1.0151(6) 0.071(6) Uiso d . P D 0.205(3) B 3
K K1B 0.99660(3) 0.75939(2) 0.72614(2) 0.02347(8) Uani d . . . 1.0 . .
F F1B 0.66558(12) 0.30205(9) 0.05028(7) 0.0549(3) Uani d . . . 1.0 . .
F F2B 0.51156(11) 0.35629(9) 0.03092(7) 0.0583(4) Uani d . . . 1.0 . .
F F3B 0.65694(15) 0.38058(11) -0.02759(7) 0.0693(4) Uani d . . . 1.0 . .
O O1B 0.94134(10) 0.55971(8) 0.66215(5) 0.0246(2) Uani d . . . 1.0 . .
O O2B 0.90092(11) 0.61840(8) 0.79534(6) 0.0304(3) Uani d . . . 1.0 . .
O O3B 0.99778(11) 0.81845(9) 0.85897(6) 0.0320(3) Uani d . . . 1.0 . .
O O4B 1.00922(10) 0.95808(8) 0.77377(6) 0.0304(3) Uani d . . . 1.0 . .
O O5B 1.08474(10) 0.89737(8) 0.64941(6) 0.0275(3) Uani d . . . 1.0 . .
O O6B 1.05505(9) 0.68657(8) 0.60227(5) 0.0245(2) Uani d . . . 1.0 . .
O O7B 0.83709(14) 0.78102(10) 0.44624(7) 0.0449(4) Uani d . . . 1.0 . .
O O8B 0.76201(13) 0.79367(9) 0.29850(7) 0.0420(3) Uani d . . . 1.0 . .
N N1B 0.82095(12) 0.54033(10) 0.39952(7) 0.0237(3) Uani d . . . 1.0 . .
H H1NB 0.7984(17) 0.4833(15) 0.3772(10) 0.029(5) Uiso d . . . 1.0 . .
N N2B 0.77097(12) 0.55184(11) 0.25298(7) 0.0265(3) Uani d . . . 1.0 . .
H H2NB 0.7771(18) 0.4969(16) 0.2584(10) 0.035(6) Uiso d . . . 1.0 . .
C C1B 0.85045(13) 0.54407(11) 0.46668(8) 0.0219(3) Uani d . . . 1.0 . .
C C2B 0.93674(13) 0.61906(11) 0.50043(8) 0.0225(3) Uani d . . . 1.0 . .
H H2B 0.974495 0.668547 0.479117 0.027 Uiso calc U . R 1.0 . .
C C3B 0.96669(13) 0.62064(11) 0.56506(8) 0.0214(3) Uani d . . . 1.0 . .
C C4B 0.90807(13) 0.54904(11) 0.59699(8) 0.0215(3) Uani d . . . 1.0 . .
C C5B 0.82533(13) 0.47345(11) 0.56207(8) 0.0229(3) Uani d . . . 1.0 . .
H H5B 0.788156 0.423185 0.582925 0.027 Uiso calc U . R 1.0 . .
C C6B 0.79636(13) 0.47082(11) 0.49647(8) 0.0228(3) Uani d . . . 1.0 . .
H H6B 0.7397 0.418856 0.472458 0.027 Uiso calc U . R 1.0 . .
C C7B 0.87178(16) 0.49630(12) 0.69778(8) 0.0282(4) Uani d . . . 1.0 . .
H H7BA 0.875332 0.42708 0.679338 0.034 Uiso calc U . R 1.0 . .
H H7BB 0.789514 0.504797 0.694731 0.034 Uiso calc U . R 1.0 . .
C C8B 0.91860(17) 0.52220(12) 0.76786(9) 0.0317(4) Uani d . . . 1.0 . .
H H8BA 0.877948 0.47458 0.792652 0.038 Uiso calc U . R 1.0 . .
H H8BB 1.002778 0.519623 0.77042 0.038 Uiso calc U . R 1.0 . .
C C9B 0.9457(2) 0.64841(14) 0.86177(9) 0.0393(5) Uani d . . . 1.0 . .
H H9BA 1.030551 0.648765 0.864685 0.047 Uiso calc U . R 1.0 . .
H H9BB 0.907453 0.602187 0.888252 0.047 Uiso calc U . R 1.0 . .
C C10B 0.92215(18) 0.74954(14) 0.88718(9) 0.0363(4) Uani d . . . 1.0 . .
H H10C 0.840017 0.752301 0.875826 0.044 Uiso calc U . R 1.0 . .
H H10D 0.935288 0.765675 0.935374 0.044 Uiso calc U . R 1.0 . .
C C11B 0.97199(18) 0.91466(13) 0.87713(9) 0.0348(4) Uani d . . . 1.0 . .
H H11C 0.987817 0.938061 0.924845 0.042 Uiso calc U . R 1.0 . .
H H11D 0.888437 0.91316 0.866413 0.042 Uiso calc U . R 1.0 . .
C C12B 1.04494(17) 0.98313(13) 0.84152(9) 0.0349(4) Uani d . . . 1.0 . .
H H12C 1.036065 1.051392 0.859192 0.042 Uiso calc U . R 1.0 . .
H H12D 1.128062 0.978568 0.847752 0.042 Uiso calc U . R 1.0 . .
C C13B 1.06755(15) 1.02512(12) 0.73721(9) 0.0297(4) Uani d . . . 1.0 . .
H H13C 1.15279 1.034787 0.746776 0.036 Uiso calc U . R 1.0 . .
H H13D 1.04279 1.08934 0.749493 0.036 Uiso calc U . R 1.0 . .
C C14B 1.03811(15) 0.98471(12) 0.66585(9) 0.0298(4) Uani d . . . 1.0 . .
H H14C 0.952551 0.970295 0.656644 0.036 Uiso calc U . R 1.0 . .
H H14D 1.072207 1.032952 0.63967 0.036 Uiso calc U . R 1.0 . .
C C15B 1.06637(15) 0.85247(12) 0.58183(8) 0.0288(4) Uani d . . . 1.0 . .
H H15C 1.103186 0.89803 0.554521 0.035 Uiso calc U . R 1.0 . .
H H15D 0.981958 0.834668 0.568951 0.035 Uiso calc U . R 1.0 . .
C C16B 1.12082(14) 0.76205(12) 0.57287(8) 0.0260(3) Uani d . . . 1.0 . .
H H16C 1.124641 0.736543 0.525614 0.031 Uiso calc U . R 1.0 . .
H H16D 1.201434 0.779421 0.592955 0.031 Uiso calc U . R 1.0 . .
C C17B 0.81418(13) 0.61669(12) 0.37194(8) 0.0239(3) Uani d . . . 1.0 . .
C C18B 0.78883(14) 0.62365(11) 0.30697(8) 0.0246(3) Uani d . . . 1.0 . .
C C19B 0.78628(16) 0.72892(12) 0.32519(9) 0.0304(4) Uani d . . . 1.0 . .
C C20B 0.81892(15) 0.72345(12) 0.39473(9) 0.0301(4) Uani d . . . 1.0 . .
C C21B 0.74114(14) 0.55851(12) 0.18887(9) 0.0272(4) Uani d . . . 1.0 . .
C C22B 0.70573(15) 0.47068(13) 0.14409(9) 0.0294(4) Uani d . . . 1.0 . .
H H22B 0.704067 0.409737 0.157411 0.035 Uiso calc U . R 1.0 . .
C C23B 0.67313(15) 0.47295(13) 0.08031(9) 0.0331(4) Uani d . . . 1.0 . .
C C24B 0.67450(17) 0.56043(14) 0.05933(10) 0.0388(4) Uani d . . . 1.0 . .
H H24B 0.65095 0.561325 0.015516 0.047 Uiso calc U . R 1.0 C 1
C C26B 0.74472(16) 0.64713(13) 0.16868(9) 0.0346(4) Uani d . . . 1.0 . .
H H26B 0.769723 0.707324 0.198573 0.042 Uiso calc U . R 1.0 D 1
C C27B 0.62827(18) 0.37856(15) 0.03365(10) 0.0413(5) Uani d . . . 1.0 . .
C C25B 0.71136(18) 0.64661(14) 0.10435(10) 0.0408(5) Uani d . P D 0.494(3) E 1
C C28B 0.7317(4) 0.7397(3) 0.07805(19) 0.0337(10) Uiso d . P D 0.494(3) E 1
F F4B 0.8316(4) 0.7990(2) 0.09907(19) 0.0618(9) Uani d U P D 0.494(3) E 1
F F5B 0.6444(4) 0.7861(3) 0.09807(18) 0.0635(10) Uani d U P D 0.494(3) E 1
F F6B 0.7269(4) 0.7294(3) 0.01359(17) 0.0355(7) Uani d . P D 0.494(3) E 1
C C25D 0.71136(18) 0.64661(14) 0.10435(10) 0.0408(5) Uani d . P D 0.234(3) E 2
C C28D 0.6955(4) 0.7457(3) 0.08989(18) 0.0345(10) Uiso d . P D 0.234(3) E 2
F F4D 0.6963(6) 0.7432(6) 0.0250(3) 0.029(2) Uiso d . P D 0.234(3) E 2
F F5D 0.7902(5) 0.8120(4) 0.1165(2) 0.0160(11) Uiso d . P D 0.234(3) E 2
F F6D 0.6004(6) 0.7794(6) 0.1088(4) 0.053(3) Uiso d . P D 0.234(3) E 2
C C25F 0.71136(18) 0.64661(14) 0.10435(10) 0.0408(5) Uani d . P D 0.272(3) E 3
C C28F 0.6955(4) 0.7457(3) 0.08989(18) 0.0345(10) Uiso d . P D 0.272(3) E 3
F F4F 0.7537(5) 0.8250(3) 0.1309(2) 0.0420(13) Uiso d . P D 0.272(3) E 3
F F5F 0.7229(8) 0.7522(7) 0.0305(3) 0.060(3) Uiso d . P D 0.272(3) E 3
F F6F 0.5860(4) 0.7678(4) 0.0933(3) 0.0361(15) Uiso d . P D 0.272(3) E 3
N N1N 0.76152(12) 0.31415(10) 0.28118(8) 0.0284(3) Uani d . . . 1.0 . .
O O1N 0.75378(10) 0.22576(8) 0.28135(6) 0.0312(3) Uani d . . . 1.0 . .
O O2N 0.70597(10) 0.36530(9) 0.32089(7) 0.0404(3) Uani d . . . 1.0 . .
O O3N 0.82355(11) 0.35400(10) 0.24273(8) 0.0423(3) Uani d . . . 1.0 . .
N N1N' 0.24051(11) 0.16113(10) 0.29879(7) 0.0237(3) Uani d . . . 1.0 . .
O O1N' 0.30546(10) 0.09894(8) 0.30621(6) 0.0295(3) Uani d . . . 1.0 . .
O O2N' 0.19712(11) 0.20310(10) 0.34695(6) 0.0366(3) Uani d . . . 1.0 . .
O O3N' 0.22316(11) 0.17740(10) 0.24354(6) 0.0356(3) Uani d . . . 1.0 . .
C C1S 0.6815(6) 0.4981(5) 0.8736(3) 0.0389(16) Uiso d . P D 0.295(2) F 1
H H1S1 0.71369 0.503602 0.918313 0.058 Uiso calc U P R 0.295(2) F 1
H H1S2 0.738202 0.534623 0.849382 0.058 Uiso calc U P R 0.295(2) F 1
H H1S3 0.60954 0.525136 0.87479 0.058 Uiso calc U P R 0.295(2) F 1
C C2S 0.6551(7) 0.3911(6) 0.8400(4) 0.0489(19) Uiso d . P D 0.295(2) F 1
H H2S1 0.727289 0.36314 0.838895 0.059 Uiso calc U P R 0.295(2) F 1
H H2S2 0.598227 0.353624 0.864383 0.059 Uiso calc U P R 0.295(2) F 1
O O1S 0.6089(4) 0.3846(3) 0.7759(2) 0.0358(12) Uiso d . P D 0.295(2) F 1
C C3S 0.5595(10) 0.2885(8) 0.7438(6) 0.045(3) Uiso d . P D 0.295(2) F 1
H H3S1 0.488898 0.264642 0.765382 0.054 Uiso calc U P R 0.295(2) F 1
H H3S2 0.615929 0.244395 0.746894 0.054 Uiso calc U P R 0.295(2) F 1
C C4S 0.5287(9) 0.2867(6) 0.6745(4) 0.046(2) Uiso d . P D 0.295(2) F 1
H H4S1 0.494493 0.219639 0.652831 0.069 Uiso calc U P R 0.295(2) F 1
H H4S2 0.472058 0.32978 0.671586 0.069 Uiso calc U P R 0.295(2) F 1
H H4S3 0.598863 0.30957 0.653131 0.069 Uiso calc U P R 0.295(2) F 1
N N1T 0.6247(6) 0.3031(5) 0.6816(3) 0.0563(17) Uani d . P D 0.499(3) G 2
C C1T 0.5907(5) 0.2986(3) 0.7316(3) 0.0575(14) Uani d . P D 0.499(3) G 2
C C2T 0.5394(8) 0.2894(5) 0.7928(3) 0.085(2) Uani d . P D 0.499(3) G 2
H H2T1 0.458946 0.25376 0.784108 0.128 Uiso calc U P R 0.499(3) G 2
H H2T2 0.539781 0.354758 0.818955 0.128 Uiso calc U P R 0.499(3) G 2
H H2T3 0.584538 0.253388 0.816844 0.128 Uiso calc U P R 0.499(3) G 2
N N1U 0.5883(17) 0.2875(12) 0.6763(7) 0.045(4) Uiso d . P D 0.207(3) H 3
C C1U 0.5907(5) 0.2986(3) 0.7316(3) 0.0575(14) Uani d . P D 0.207(3) H 3
C C2U 0.6045(17) 0.3227(15) 0.8073(7) 0.079(5) Uiso d . P D 0.207(3) H 3
H H2U1 0.683332 0.317319 0.82183 0.118 Uiso calc U P R 0.207(3) H 3
H H2U2 0.547387 0.276389 0.824879 0.118 Uiso calc U P R 0.207(3) H 3
H H2U3 0.591493 0.38957 0.823127 0.118 Uiso calc U P R 0.207(3) H 3

loop_
_atom_site_aniso_label
_atom_site_aniso_U_11
_atom_site_aniso_U_22
_atom_site_aniso_U_33
_atom_site_aniso_U_12
_atom_site_aniso_U_13
_atom_site_aniso_U_23
K1A 0.02253(18) 0.02628(18) 0.0316(2) 0.00074(14) -0.00094(14) 0.00063(15)
O1A 0.0441(8) 0.0282(6) 0.0304(7) 0.0155(6) -0.0056(6) -0.0052(5)
O2A 0.0336(7) 0.0358(7) 0.0310(7) 0.0043(5) 0.0035(5) 0.0011(5)
O3A 0.0338(7) 0.0378(7) 0.0361(7) -0.0051(6) -0.0014(6) 0.0008(6)
O4A 0.0267(6) 0.0403(7) 0.0394(7) 0.0029(5) 0.0019(5) 0.0111(6)
O5A 0.0233(6) 0.0271(6) 0.0383(7) 0.0117(5) 0.0056(5) 0.0082(5)
O6A 0.0324(6) 0.0235(6) 0.0305(6) 0.0135(5) 0.0036(5) 0.0019(5)
O7A 0.0586(9) 0.0302(7) 0.0363(7) -0.0028(6) 0.0094(6) 0.0127(6)
O8A 0.0443(8) 0.0264(7) 0.0414(8) -0.0069(6) 0.0043(6) 0.0069(6)
N1A 0.0319(8) 0.0188(7) 0.0307(8) 0.0043(6) 0.0056(6) 0.0083(6)
N2A 0.0299(8) 0.0164(7) 0.0275(7) 0.0007(6) 0.0034(6) 0.0032(6)
C1A 0.0239(8) 0.0192(8) 0.0303(9) 0.0017(6) 0.0052(7) 0.0065(7)
C2A 0.0266(8) 0.0188(8) 0.0303(9) 0.0052(6) 0.0077(7) 0.0024(7)
C3A 0.0213(8) 0.0178(8) 0.0340(9) 0.0039(6) 0.0045(7) 0.0035(7)
C4A 0.0220(8) 0.0216(8) 0.0305(9) 0.0022(6) 0.0015(7) 0.0010(7)
C5A 0.0250(8) 0.0188(8) 0.0336(9) 0.0042(6) 0.0043(7) -0.0013(7)
C6A 0.0242(8) 0.0173(8) 0.0378(10) 0.0043(6) 0.0044(7) 0.0055(7)
C7A 0.0479(12) 0.0275(9) 0.0360(10) 0.0085(8) -0.0048(9) -0.0079(8)
C8A 0.0385(11) 0.0350(10) 0.0376(11) 0.0090(8) 0.0034(8) -0.0087(8)
C9A 0.0388(11) 0.0478(12) 0.0270(9) -0.0022(9) 0.0042(8) -0.0030(8)
C10A 0.0409(11) 0.0392(11) 0.0331(10) -0.0080(9) -0.0035(8) 0.0041(8)
C11A 0.0315(10) 0.0464(12) 0.0422(11) -0.0008(8) 0.0000(8) 0.0171(9)
C12A 0.0341(10) 0.0428(11) 0.0441(11) 0.0012(8) 0.0049(9) 0.0139(9)
C13A 0.0283(9) 0.0311(9) 0.0450(11) 0.0108(7) -0.0026(8) 0.0067(8)
C14A 0.0261(9) 0.0318(9) 0.0430(11) 0.0150(7) 0.0007(8) 0.0055(8)
C15A 0.0262(9) 0.0251(9) 0.0393(10) 0.0090(7) 0.0085(7) 0.0035(7)
C16A 0.0306(9) 0.0226(8) 0.0314(9) 0.0089(7) 0.0084(7) 0.0020(7)
C17A 0.0250(8) 0.0205(8) 0.0319(9) 0.0084(6) 0.0074(7) 0.0075(7)
C18A 0.0248(8) 0.0188(8) 0.0304(9) 0.0076(6) 0.0057(7) 0.0053(6)
C19A 0.0302(9) 0.0207(8) 0.0363(10) 0.0054(7) 0.0086(7) 0.0073(7)
C20A 0.0345(9) 0.0210(8) 0.0348(10) 0.0056(7) 0.0089(8) 0.0078(7)
C21A 0.0245(8) 0.0223(8) 0.0291(9) 0.0065(6) 0.0034(7) 0.0034(7)
C22A 0.0291(9) 0.0245(8) 0.0305(9) 0.0002(7) 0.0065(7) 0.0018(7)
C23A 0.0271(9) 0.0340(10) 0.0300(9) 0.0030(7) 0.0050(7) 0.0030(7)
C24A 0.0320(10) 0.0355(10) 0.0293(9) 0.0051(8) -0.0014(7) -0.0010(8)
C25A 0.0365(10) 0.0272(9) 0.0365(10) 0.0019(8) -0.0075(8) 0.0024(8)
C26A 0.0324(9) 0.0229(8) 0.0345(10) 0.0012(7) -0.0025(7) 0.0066(7)
C27A 0.0449(12) 0.0503(13) 0.0282(10) -0.0088(10) 0.0084(9) 0.0014(9)
F1A 0.0492(15) 0.101(2) 0.084(2) -0.0009(16) 0.0316(14) 0.0314(18)
F2A 0.088(2) 0.0466(14) 0.0438(14) -0.0087(14) 0.0194(14) 0.0172(10)
F3A 0.086(3) 0.080(3) 0.0339(15) -0.030(2) -0.0228(17) 0.0274(18)
C27C 0.0449(12) 0.0503(13) 0.0282(10) -0.0088(10) 0.0084(9) 0.0014(9)
C27E 0.0449(12) 0.0503(13) 0.0282(10) -0.0088(10) 0.0084(9) 0.0014(9)
C28A 0.0692(16) 0.0366(12) 0.0408(12) -0.0043(11) -0.0139(11) 0.0048(10)
F4A 0.063(2) 0.0237(14) 0.0429(19) -0.0033(15) -0.0221(15) -0.0161(12)
F5A 0.091(3) 0.0256(11) 0.0490(15) -0.0095(15) -0.0226(17) 0.0070(10)
F6A 0.0377(15) 0.063(2) 0.048(2) -0.0358(12) -0.0074(15) 0.0116(19)
C28C 0.0692(16) 0.0366(12) 0.0408(12) -0.0043(11) -0.0139(11) 0.0048(10)
C28E 0.0692(16) 0.0366(12) 0.0408(12) -0.0043(11) -0.0139(11) 0.0048(10)
K1B 0.02360(17) 0.02005(17) 0.02667(18) 0.00485(13) 0.00130(14) 0.00354(13)
F1B 0.0619(8) 0.0325(6) 0.0627(8) 0.0106(6) -0.0052(6) -0.0103(6)
F2B 0.0401(7) 0.0492(8) 0.0698(9) -0.0038(6) -0.0152(6) -0.0141(6)
F3B 0.0958(12) 0.0567(9) 0.0409(7) -0.0050(8) 0.0072(7) -0.0107(6)
O1B 0.0243(6) 0.0221(6) 0.0254(6) -0.0004(4) 0.0015(5) 0.0040(5)
O2B 0.0418(7) 0.0242(6) 0.0242(6) 0.0041(5) -0.0031(5) 0.0046(5)
O3B 0.0372(7) 0.0268(6) 0.0305(7) 0.0050(5) -0.0003(5) 0.0029(5)
O4B 0.0315(6) 0.0221(6) 0.0346(7) -0.0006(5) 0.0005(5) 0.0034(5)
O5B 0.0280(6) 0.0228(6) 0.0314(6) 0.0052(5) -0.0015(5) 0.0044(5)
O6B 0.0208(6) 0.0225(6) 0.0260(6) -0.0040(4) 0.0014(5) 0.0018(5)
O7B 0.0653(10) 0.0293(7) 0.0388(8) 0.0208(7) 0.0026(7) -0.0071(6)
O8B 0.0657(10) 0.0241(7) 0.0418(8) 0.0172(6) 0.0159(7) 0.0106(6)
N1B 0.0247(7) 0.0173(7) 0.0265(7) 0.0036(5) -0.0006(6) -0.0015(6)
N2B 0.0294(8) 0.0174(7) 0.0314(8) 0.0026(6) -0.0016(6) 0.0034(6)
C1B 0.0191(8) 0.0198(8) 0.0261(8) 0.0073(6) 0.0026(6) -0.0009(6)
C2B 0.0190(8) 0.0198(8) 0.0283(8) 0.0031(6) 0.0056(6) 0.0029(6)
C3B 0.0163(7) 0.0179(7) 0.0275(8) 0.0028(6) 0.0031(6) -0.0019(6)
C4B 0.0191(7) 0.0199(8) 0.0252(8) 0.0068(6) 0.0033(6) 0.0006(6)
C5B 0.0190(8) 0.0179(7) 0.0312(9) 0.0040(6) 0.0055(6) 0.0021(6)
C6B 0.0172(7) 0.0173(7) 0.0311(9) 0.0031(6) 0.0013(6) -0.0022(6)
C7B 0.0326(9) 0.0202(8) 0.0303(9) -0.0012(7) 0.0034(7) 0.0064(7)
C8B 0.0409(10) 0.0213(8) 0.0325(9) 0.0018(7) -0.0002(8) 0.0084(7)
C9B 0.0596(13) 0.0314(10) 0.0255(9) 0.0036(9) -0.0068(9) 0.0075(8)
C10B 0.0486(11) 0.0338(10) 0.0238(9) 0.0013(8) -0.0005(8) 0.0050(7)
C11B 0.0432(11) 0.0277(9) 0.0299(9) 0.0066(8) 0.0000(8) -0.0033(7)
C12B 0.0384(10) 0.0252(9) 0.0360(10) 0.0021(8) -0.0029(8) -0.0029(7)
C13B 0.0242(8) 0.0182(8) 0.0458(11) 0.0018(6) 0.0023(7) 0.0058(7)
C14B 0.0255(9) 0.0220(8) 0.0439(10) 0.0047(7) 0.0014(7) 0.0113(7)
C15B 0.0266(9) 0.0280(9) 0.0299(9) -0.0028(7) -0.0018(7) 0.0081(7)
C16B 0.0207(8) 0.0262(8) 0.0272(9) -0.0053(6) 0.0026(6) 0.0040(7)
C17B 0.0176(7) 0.0212(8) 0.0313(9) 0.0034(6) 0.0036(6) 0.0010(7)
C18B 0.0203(8) 0.0193(8) 0.0330(9) 0.0017(6) 0.0048(7) 0.0036(7)
C19B 0.0337(9) 0.0214(8) 0.0365(10) 0.0061(7) 0.0110(8) 0.0038(7)
C20B 0.0306(9) 0.0225(8) 0.0372(10) 0.0084(7) 0.0086(8) 0.0019(7)
C21B 0.0210(8) 0.0257(8) 0.0330(9) 0.0013(6) -0.0012(7) 0.0041(7)
C22B 0.0256(9) 0.0236(8) 0.0376(10) 0.0041(7) 0.0019(7) 0.0031(7)
C23B 0.0264(9) 0.0307(9) 0.0378(10) 0.0008(7) -0.0020(8) -0.0001(8)
C24B 0.0383(11) 0.0364(10) 0.0375(11) -0.0015(8) -0.0122(8) 0.0064(8)
C26B 0.0367(10) 0.0234(9) 0.0392(10) -0.0028(7) -0.0105(8) 0.0040(8)
C27B 0.0421(11) 0.0358(11) 0.0401(11) 0.0029(9) -0.0016(9) -0.0033(9)
C25B 0.0443(11) 0.0304(10) 0.0439(11) -0.0033(8) -0.0156(9) 0.0102(8)
F4B 0.0678(19) 0.0373(14) 0.0723(19) -0.0152(14) -0.0227(16) 0.0177(13)
F5B 0.080(2) 0.0535(16) 0.0736(19) 0.0336(18) 0.0301(18) 0.0299(14)
F6B 0.0437(19) 0.0326(16) 0.0298(15) 0.0034(13) 0.0007(14) 0.0086(14)
C25D 0.0443(11) 0.0304(10) 0.0439(11) -0.0033(8) -0.0156(9) 0.0102(8)
C25F 0.0443(11) 0.0304(10) 0.0439(11) -0.0033(8) -0.0156(9) 0.0102(8)
N1N 0.0171(7) 0.0198(7) 0.0453(9) 0.0010(5) -0.0069(6) 0.0026(6)
O1N 0.0272(6) 0.0175(6) 0.0470(8) 0.0026(5) -0.0048(5) 0.0043(5)
O2N 0.0216(6) 0.0265(6) 0.0641(9) 0.0026(5) -0.0032(6) -0.0115(6)
O3N 0.0279(7) 0.0381(7) 0.0659(10) 0.0041(6) 0.0035(6) 0.0246(7)
N1N' 0.0166(6) 0.0203(7) 0.0326(8) -0.0017(5) -0.0004(6) 0.0066(6)
O1N' 0.0235(6) 0.0219(6) 0.0441(7) 0.0041(5) -0.0003(5) 0.0093(5)
O2N' 0.0313(7) 0.0398(7) 0.0362(7) 0.0098(6) 0.0038(6) -0.0027(6)
O3N' 0.0311(7) 0.0434(8) 0.0349(7) 0.0020(6) 0.0001(5) 0.0193(6)
N1T 0.045(4) 0.044(3) 0.075(4) 0.003(3) 0.012(3) 0.002(2)
C1T 0.061(3) 0.038(2) 0.076(4) 0.016(2) 0.020(3) 0.010(2)
C2T 0.114(6) 0.077(4) 0.057(4) -0.001(4) 0.026(4) 0.010(3)
C1U 0.061(3) 0.038(2) 0.076(4) 0.016(2) 0.020(3) 0.010(2)

loop_
_atom_type_symbol
_atom_type_description
_atom_type_scat_dispersion_real
_atom_type_scat_dispersion_imag
_atom_type_scat_source
C C 0.0033 0.0016 'International Tables Vol C Tables 4.2.6.8 and 6.1.1.4'
H H 0.0000 0.0000 'International Tables Vol C Tables 4.2.6.8 and 6.1.1.4'
F F 0.0171 0.0103 'International Tables Vol C Tables 4.2.6.8 and 6.1.1.4'
K K 0.2009 0.2494 'International Tables Vol C Tables 4.2.6.8 and 6.1.1.4'
N N 0.0061 0.0033 'International Tables Vol C Tables 4.2.6.8 and 6.1.1.4'
O O 0.0106 0.0060 'International Tables Vol C Tables 4.2.6.8 and 6.1.1.4'

loop_
_geom_angle_atom_site_label_1
_geom_angle_atom_site_label_2
_geom_angle_atom_site_label_3
_geom_angle_site_symmetry_1
_geom_angle_site_symmetry_3
_geom_angle
O2N K1A O1N' . . 161.04(4)
O2N K1A O1A . . 116.12(4)
O1N' K1A O1A . . 80.49(4)
O2N K1A O2A . . 107.14(4)
O1N' K1A O2A . . 71.38(4)
O1A K1A O2A . . 62.22(4)
O2N K1A O6A . . 108.54(4)
O1N' K1A O6A . . 88.11(4)
O1A K1A O6A . . 55.77(3)
O2A K1A O6A . . 116.98(4)
O2N K1A O4A . . 71.34(4)
O1N' K1A O4A . . 92.70(4)
O1A K1A O4A . . 171.92(4)
O2A K1A O4A . . 119.82(4)
O6A K1A O4A . . 120.08(4)
O2N K1A O5A . . 81.86(4)
O1N' K1A O5A . . 99.65(4)
O1A K1A O5A . . 115.59(4)
O2A K1A O5A . . 170.89(4)
O6A K1A O5A . . 59.84(3)
O4A K1A O5A . . 61.03(4)
O2N K1A O3A . . 71.28(4)
O1N' K1A O3A . . 92.20(4)
O1A K1A O3A . . 123.52(4)
O2A K1A O3A . . 62.42(4)
O6A K1A O3A . . 179.17(4)
O4A K1A O3A . . 60.68(4)
O5A K1A O3A . . 120.84(4)
O2N K1A O1N . . 44.95(3)
O1N' K1A O1N . . 139.59(4)
O1A K1A O1N . . 78.28(4)
O2A K1A O1N . . 68.33(4)
O6A K1A O1N . . 107.17(4)
O4A K1A O1N . . 109.80(4)
O5A K1A O1N . . 120.50(4)
O3A K1A O1N . . 72.11(4)
O2N K1A N1N . . 23.42(4)
O1N' K1A N1N . . 152.43(4)
O1A K1A N1N . . 100.37(4)
O2A K1A N1N . . 84.54(4)
O6A K1A N1N . . 115.41(4)
O4A K1A N1N . . 87.68(4)
O5A K1A N1N . . 104.56(4)
O3A K1A N1N . . 64.09(4)
O1N K1A N1N . . 23.04(3)
O2N K1A N1N' . . 140.43(4)
O1N' K1A N1N' . . 22.70(3)
O1A K1A N1N' . . 102.96(4)
O2A K1A N1N' . . 85.01(4)
O6A K1A N1N' . . 98.01(4)
O4A K1A N1N' . . 70.05(4)
O5A K1A N1N' . . 87.03(4)
O3A K1A N1N' . . 82.55(4)
O1N K1A N1N' . . 149.40(4)
N1N K1A N1N' . . 146.15(4)
O2N K1A C8A . . 103.76(4)
O1N' K1A C8A . . 81.88(4)
O1A K1A C8A . . 42.98(4)
O2A K1A C8A . . 22.29(4)
O6A K1A C8A . . 98.72(4)
O4A K1A C8A . . 140.70(5)
O5A K1A C8A . . 158.28(4)
O3A K1A C8A . . 80.56(5)
O1N K1A C8A . . 59.29(4)
N1N K1A C8A . . 80.51(4)
N1N' K1A C8A . . 100.48(4)
C4A O1A C7A . . 119.85(14)
C4A O1A K1A . . 124.59(9)
C7A O1A K1A . . 115.53(11)
C8A O2A C9A . . 111.61(15)
C8A O2A K1A . . 109.12(10)
C9A O2A K1A . . 111.33(11)
C10A O3A C11A . . 111.65(15)
C10A O3A K1A . . 110.57(11)
C11A O3A K1A . . 112.93(11)
C13A O4A C12A . . 112.32(14)
C13A O4A K1A . . 111.19(10)
C12A O4A K1A . . 113.74(11)
C15A O5A C14A . . 110.82(13)
C15A O5A K1A . . 107.93(9)
C14A O5A K1A . . 113.21(10)
C3A O6A C16A . . 115.73(13)
C3A O6A K1A . . 122.40(9)
C16A O6A K1A . . 118.59(9)
C17A N1A C1A . . 122.00(14)
C17A N1A H1NA . . 117.6(14)
C1A N1A H1NA . . 120.3(14)
C18A N2A C21A . . 127.42(15)
C18A N2A H2NA . . 116.3(13)
C21A N2A H2NA . . 116.2(13)
C6A C1A C2A . . 120.53(16)
C6A C1A N1A . . 120.94(15)
C2A C1A N1A . . 118.52(15)
C3A C2A C1A . . 120.10(15)
C3A C2A H2A . . 120.0
C1A C2A H2A . . 120.0
C2A C3A O6A . . 123.80(14)
C2A C3A C4A . . 120.06(15)
O6A C3A C4A . . 116.13(15)
O1A C4A C5A . . 126.04(15)
O1A C4A C3A . . 114.93(14)
C5A C4A C3A . . 118.99(16)
C4A C5A C6A . . 120.78(15)
C4A C5A H5A . . 119.6
C6A C5A H5A . . 119.6
C1A C6A C5A . . 119.53(15)
C1A C6A H6A . . 120.2
C5A C6A H6A . . 120.2
O1A C7A C8A . . 109.55(15)
O1A C7A H7AA . . 109.8
C8A C7A H7AA . . 109.8
O1A C7A H7AB . . 109.8
C8A C7A H7AB . . 109.8
H7AA C7A H7AB . . 108.2
O2A C8A C7A . . 111.01(16)
O2A C8A K1A . . 48.59(8)
C7A C8A K1A . . 82.24(10)
O2A C8A H8AA . . 109.4
C7A C8A H8AA . . 109.4
K1A C8A H8AA . . 84.2
O2A C8A H8AB . . 109.4
C7A C8A H8AB . . 109.4
K1A C8A H8AB . . 158.0
H8AA C8A H8AB . . 108.0
O2A C9A C10A . . 109.55(16)
O2A C9A H9AA . . 109.8
C10A C9A H9AA . . 109.8
O2A C9A H9AB . . 109.8
C10A C9A H9AB . . 109.8
H9AA C9A H9AB . . 108.2
O3A C10A C9A . . 109.85(16)
O3A C10A H10A . . 109.7
C9A C10A H10A . . 109.7
O3A C10A H10B . . 109.7
C9A C10A H10B . . 109.7
H10A C10A H10B . . 108.2
O3A C11A C12A . . 109.45(16)
O3A C11A H11A . . 109.8
C12A C11A H11A . . 109.8
O3A C11A H11B . . 109.8
C12A C11A H11B . . 109.8
H11A C11A H11B . . 108.2
O4A C12A C11A . . 108.36(16)
O4A C12A H12A . . 110.0
C11A C12A H12A . . 110.0
O4A C12A H12B . . 110.0
C11A C12A H12B . . 110.0
H12A C12A H12B . . 108.4
O4A C13A C14A . . 107.97(15)
O4A C13A H13A . . 110.1
C14A C13A H13A . . 110.1
O4A C13A H13B . . 110.1
C14A C13A H13B . . 110.1
H13A C13A H13B . . 108.4
O5A C14A C13A . . 109.01(14)
O5A C14A H14A . . 109.9
C13A C14A H14A . . 109.9
O5A C14A H14B . . 109.9
C13A C14A H14B . . 109.9
H14A C14A H14B . . 108.3
O5A C15A C16A . . 108.96(13)
O5A C15A K1A . . 49.52(7)
C16A C15A K1A . . 84.88(9)
O5A C15A H15A . . 109.9
C16A C15A H15A . . 109.9
K1A C15A H15A . . 79.2
O5A C15A H15B . . 109.9
C16A C15A H15B . . 109.9
K1A C15A H15B . . 158.8
H15A C15A H15B . . 108.3
O6A C16A C15A . . 108.31(14)
O6A C16A H16A . . 110.0
C15A C16A H16A . . 110.0
O6A C16A H16B . . 110.0
C15A C16A H16B . . 110.0
H16A C16A H16B . . 108.4
N1A C17A C18A . . 134.22(16)
N1A C17A C20A . . 133.99(16)
C18A C17A C20A . . 91.75(14)
N2A C18A C17A . . 129.42(15)
N2A C18A C19A . . 138.31(16)
C17A C18A C19A . . 92.27(14)
O8A C19A C18A . . 137.95(17)
O8A C19A C20A . . 134.14(16)
C18A C19A C20A . . 87.87(13)
O7A C20A C17A . . 136.78(17)
O7A C20A C19A . . 135.21(17)
C17A C20A C19A . . 88.00(13)
C26A C21A C22A . . 119.29(16)
C26A C21A N2A . . 122.64(15)
C22A C21A N2A . . 118.05(15)
C23A C22A C21A . . 120.16(16)
C23A C22A H22A . . 119.9
C21A C22A H22A . . 119.9
C24A C23A C22A . . 121.01(17)
C24A C23A C27E . . 119.43(17)
C22A C23A C27E . . 119.54(16)
C24A C23A C27A . . 119.43(17)
C22A C23A C27A . . 119.54(16)
C24A C23A C27C . . 119.43(17)
C22A C23A C27C . . 119.54(16)
C25A C24A C23A . . 118.10(17)
C25A C24A H24A . . 121.0
C23A C24A H24A . . 121.0
C24A C25A C26A . . 122.07(17)
C24A C25A C28E . . 119.43(18)
C26A C25A C28E . . 118.50(18)
C24A C25A C28A . . 119.43(18)
C26A C25A C28A . . 118.50(18)
C24A C25A C28C . . 119.43(18)
C26A C25A C28C . . 118.50(18)
C25A C26A C21A . . 119.36(17)
C25A C26A H26A . . 120.3
C21A C26A H26A . . 120.3
F3A C27A F2A . . 109.8(3)
F3A C27A F1A . . 105.4(3)
F2A C27A F1A . . 103.7(3)
F3A C27A C23A . . 115.8(3)
F2A C27A C23A . . 113.49(18)
F1A C27A C23A . . 107.5(2)
F1C C27C F3C . . 109.4(6)
F1C C27C F2C . . 106.3(5)
F3C C27C F2C . . 104.5(5)
F1C C27C C23A . . 115.5(3)
F3C C27C C23A . . 109.6(5)
F2C C27C C23A . . 111.0(3)
F3E C27E F2E . . 111.7(6)
F3E C27E F1E . . 100.0(6)
F2E C27E F1E . . 102.3(6)
F3E C27E C23A . . 119.3(3)
F2E C27E C23A . . 112.9(5)
F1E C27E C23A . . 108.3(3)
F5A C28A F6A . . 108.2(3)
F5A C28A F4A . . 108.9(3)
F6A C28A F4A . . 103.8(4)
F5A C28A C25A . . 113.93(19)
F6A C28A C25A . . 110.9(2)
F4A C28A C25A . . 110.7(2)
F4C C28C F5C . . 111.1(6)
F4C C28C F6C . . 104.2(4)
F5C C28C F6C . . 97.1(5)
F4C C28C C25A . . 117.9(5)
F5C C28C C25A . . 112.4(7)
F6C C28C C25A . . 111.9(3)
F5E C28E F6E . . 109.4(9)
F5E C28E F4E . . 114.7(7)
F6E C28E F4E . . 99.0(8)
F5E C28E C25A . . 116.4(7)
F6E C28E C25A . . 110.5(8)
F4E C28E C25A . . 105.5(3)
O3B K1B O6B . . 163.65(4)
O3B K1B O4B . . 63.01(4)
O6B K1B O4B . . 122.72(4)
O3B K1B O2B . . 63.51(4)
O6B K1B O2B . . 114.90(4)
O4B K1B O2B . . 122.06(4)
O3B K1B O5B . . 119.35(4)
O6B K1B O5B . . 62.93(3)
O4B K1B O5B . . 59.88(4)
O2B K1B O5B . . 176.64(4)
O3B K1B O1B . . 123.01(4)
O6B K1B O1B . . 54.92(3)
O4B K1B O1B . . 167.97(4)
O2B K1B O1B . . 60.43(3)
O5B K1B O1B . . 117.04(3)
O3B K1B O2N' . 2_666 115.15(4)
O6B K1B O2N' . 2_666 81.18(4)
O4B K1B O2N' . 2_666 79.17(4)
O2B K1B O2N' . 2_666 105.07(4)
O5B K1B O2N' . 2_666 72.30(4)
O1B K1B O2N' . 2_666 88.81(4)
O3B K1B O1N . 2_766 96.98(4)
O6B K1B O1N . 2_766 68.10(4)
O4B K1B O1N . 2_766 94.26(4)
O2B K1B O1N . 2_766 112.71(4)
O5B K1B O1N . 2_766 69.22(3)
O1B K1B O1N . 2_766 95.15(3)
O2N' K1B O1N 2_666 2_766 138.54(4)
O3B K1B O3N' . 2_666 71.85(4)
O6B K1B O3N' . 2_666 124.46(4)
O4B K1B O3N' . 2_666 63.87(4)
O2B K1B O3N' . 2_666 79.87(4)
O5B K1B O3N' . 2_666 99.21(4)
O1B K1B O3N' . 2_666 106.82(4)
O2N' K1B O3N' 2_666 2_666 43.91(4)
O1N K1B O3N' 2_766 2_666 158.02(4)
O3B K1B O3N . 2_766 84.73(4)
O6B K1B O3N . 2_766 79.71(4)
O4B K1B O3N . 2_766 124.06(4)
O2B K1B O3N . 2_766 70.20(4)
O5B K1B O3N . 2_766 111.30(4)
O1B K1B O3N . 2_766 67.93(4)
O2N' K1B O3N 2_666 2_766 155.72(4)
O1N K1B O3N 2_766 2_766 43.15(3)
O3N' K1B O3N 2_666 2_766 148.06(4)
O3B K1B N1N . 2_766 98.79(4)
O6B K1B N1N . 2_766 64.86(4)
O4B K1B N1N . 2_766 115.62(4)
O2B K1B N1N . 2_766 92.88(4)
O5B K1B N1N . 2_766 88.42(4)
O1B K1B N1N . 2_766 74.94(3)
O2N' K1B N1N 2_666 2_766 145.85(4)
O1N K1B N1N 2_766 2_766 22.95(3)
O3N' K1B N1N 2_666 2_766 169.99(4)
O3N K1B N1N 2_766 2_766 23.08(4)
O3B K1B N1N' . 2_666 92.71(4)
O6B K1B N1N' . 2_666 103.59(4)
O4B K1B N1N' . 2_666 65.65(3)
O2B K1B N1N' . 2_666 96.56(4)
O5B K1B N1N' . 2_666 81.73(3)
O1B K1B N1N' . 2_666 102.76(3)
O2N' K1B N1N' 2_666 2_666 22.46(3)
O1N K1B N1N' 2_766 2_666 150.50(4)
O3N' K1B N1N' 2_666 2_666 22.47(3)
O3N K1B N1N' 2_766 2_666 166.26(4)
N1N K1B N1N' 2_766 2_666 167.54(4)
C4B O1B C7B . . 116.32(12)
C4B O1B K1B . . 112.40(9)
C7B O1B K1B . . 114.90(9)
C8B O2B C9B . . 111.88(13)
C8B O2B K1B . . 113.56(10)
C9B O2B K1B . . 108.57(10)
C10B O3B C11B . . 111.45(14)
C10B O3B K1B . . 111.43(10)
C11B O3B K1B . . 112.27(10)
C13B O4B C12B . . 112.94(13)
C13B O4B K1B . . 118.03(10)
C12B O4B K1B . . 111.13(10)
C14B O5B C15B . . 113.77(13)
C14B O5B K1B . . 111.39(10)
C15B O5B K1B . . 109.45(9)
C3B O6B C16B . . 118.52(12)
C3B O6B K1B . . 113.82(9)
C16B O6B K1B . . 112.06(9)
C17B N1B C1B . . 125.97(14)
C17B N1B H1NB . . 118.8(13)
C1B N1B H1NB . . 114.8(13)
C18B N2B C21B . . 128.42(15)
C18B N2B H2NB . . 116.2(15)
C21B N2B H2NB . . 115.4(15)
C6B C1B C2B . . 121.10(15)
C6B C1B N1B . . 119.09(14)
C2B C1B N1B . . 119.75(15)
C3B C2B C1B . . 119.29(15)
C3B C2B H2B . . 120.4
C1B C2B H2B . . 120.4
O6B C3B C2B . . 124.84(14)
O6B C3B C4B . . 114.95(14)
C2B C3B C4B . . 120.17(14)
O6B C3B K1B . . 45.37(7)
C2B C3B K1B . . 145.66(11)
C4B C3B K1B . . 81.13(9)
O1B C4B C5B . . 124.93(15)
O1B C4B C3B . . 115.48(13)
C5B C4B C3B . . 119.57(15)
C4B C5B C6B . . 120.23(15)
C4B C5B H5B . . 119.9
C6B C5B H5B . . 119.9
C1B C6B C5B . . 119.50(14)
C1B C6B H6B . . 120.2
C5B C6B H6B . . 120.2
O1B C7B C8B . . 108.15(14)
O1B C7B H7BA . . 110.1
C8B C7B H7BA . . 110.1
O1B C7B H7BB . . 110.1
C8B C7B H7BB . . 110.1
H7BA C7B H7BB . . 108.4
O2B C8B C7B . . 109.00(14)
O2B C8B H8BA . . 109.9
C7B C8B H8BA . . 109.9
O2B C8B H8BB . . 109.9
C7B C8B H8BB . . 109.9
H8BA C8B H8BB . . 108.3
O2B C9B C10B . . 108.47(15)
O2B C9B K1B . . 48.71(8)
C10B C9B K1B . . 78.27(10)
O2B C9B H9BA . . 110.0
C10B C9B H9BA . . 110.0
K1B C9B H9BA . . 86.3
O2B C9B H9BB . . 110.0
C10B C9B H9BB . . 110.0
K1B C9B H9BB . . 158.3
H9BA C9B H9BB . . 108.4
O3B C10B C9B . . 109.28(16)
O3B C10B K1B . . 46.47(8)
C9B C10B K1B . . 77.01(10)
O3B C10B H10C . . 109.8
C9B C10B H10C . . 109.8
K1B C10B H10C . . 91.2
O3B C10B H10D . . 109.8
C9B C10B H10D . . 109.8
K1B C10B H10D . . 154.6
H10C C10B H10D . . 108.3
O3B C11B C12B . . 110.01(15)
O3B C11B K1B . . 45.81(8)
C12B C11B K1B . . 78.08(10)
O3B C11B H11C . . 109.7
C12B C11B H11C . . 109.7
K1B C11B H11C . . 153.9
O3B C11B H11D . . 109.7
C12B C11B H11D . . 109.7
K1B C11B H11D . . 91.5
H11C C11B H11D . . 108.2
O4B C12B C11B . . 109.44(14)
O4B C12B H12C . . 109.8
C11B C12B H12C . . 109.8
O4B C12B H12D . . 109.8
C11B C12B H12D . . 109.8
H12C C12B H12D . . 108.2
O4B C13B C14B . . 108.89(13)
O4B C13B H13C . . 109.9
C14B C13B H13C . . 109.9
O4B C13B H13D . . 109.9
C14B C13B H13D . . 109.9
H13C C13B H13D . . 108.3
O5B C14B C13B . . 107.74(14)
O5B C14B H14C . . 110.2
C13B C14B H14C . . 110.2
O5B C14B H14D . . 110.2
C13B C14B H14D . . 110.2
H14C C14B H14D . . 108.5
O5B C15B C16B . . 106.93(13)
O5B C15B H15C . . 110.3
C16B C15B H15C . . 110.3
O5B C15B H15D . . 110.3
C16B C15B H15D . . 110.3
H15C C15B H15D . . 108.6
O6B C16B C15B . . 111.53(13)
O6B C16B H16C . . 109.3
C15B C16B H16C . . 109.3
O6B C16B H16D . . 109.3
C15B C16B H16D . . 109.3
H16C C16B H16D . . 108.0
N1B C17B C18B . . 131.82(15)
N1B C17B C20B . . 136.42(16)
C18B C17B C20B . . 91.57(14)
N2B C18B C17B . . 128.70(15)
N2B C18B C19B . . 138.80(16)
C17B C18B C19B . . 92.45(14)
O8B C19B C18B . . 137.51(18)
O8B C19B C20B . . 134.25(16)
C18B C19B C20B . . 88.10(13)
O7B C20B C17B . . 136.68(18)
O7B C20B C19B . . 135.50(17)
C17B C20B C19B . . 87.79(13)
C26B C21B C22B . . 119.73(17)
C26B C21B N2B . . 123.13(16)
C22B C21B N2B . . 117.14(16)
C23B C22B C21B . . 119.58(17)
C23B C22B H22B . . 120.2
C21B C22B H22B . . 120.2
C22B C23B C24B . . 121.67(17)
C22B C23B C27B . . 119.23(17)
C24B C23B C27B . . 119.00(18)
C23B C24B C25F . . 117.75(18)
C23B C24B C25B . . 117.75(18)
C23B C24B C25D . . 117.75(18)
C23B C24B H24B . . 121.1
C25B C24B H24B . . 121.1
C25F C26B C21B . . 119.11(17)
C25D C26B C21B . . 119.11(17)
C25B C26B C21B . . 119.11(17)
C25B C26B H26B . . 120.4
C21B C26B H26B . . 120.4
F1B C27B F3B . . 106.86(17)
F1B C27B F2B . . 105.60(17)
F3B C27B F2B . . 106.01(17)
F1B C27B C23B . . 113.19(17)
F3B C27B C23B . . 113.18(17)
F2B C27B C23B . . 111.44(16)
C24B C25B C26B . . 122.15(18)
C24B C25B C28B . . 116.7(2)
C26B C25B C28B . . 120.5(2)
F4B C28B F6B . . 105.5(4)
F4B C28B F5B . . 108.4(4)
F6B C28B F5B . . 105.8(4)
F4B C28B C25B . . 114.8(3)
F6B C28B C25B . . 116.2(3)
F5B C28B C25B . . 105.6(3)
C24B C25D C26B . . 122.15(18)
C24B C25D C28D . . 121.6(2)
C26B C25D C28D . . 115.2(2)
F6D C28D F4D . . 106.0(5)
F6D C28D F5D . . 109.2(5)
F4D C28D F5D . . 105.4(4)
F6D C28D C25D . . 118.1(5)
F4D C28D C25D . . 109.9(4)
F5D C28D C25D . . 107.6(3)
C24B C25F C26B . . 122.15(18)
C24B C25F C28F . . 121.6(2)
C26B C25F C28F . . 115.2(2)
F5F C28F F4F . . 108.4(5)
F5F C28F F6F . . 104.3(5)
F4F C28F F6F . . 98.8(4)
F5F C28F C25F . . 110.4(5)
F4F C28F C25F . . 116.3(3)
F6F C28F C25F . . 117.3(4)
O1N N1N O3N . . 121.14(15)
O1N N1N O2N . . 119.65(15)
O3N N1N O2N . . 119.21(14)
O1N N1N K1A . . 66.40(8)
O3N N1N K1A . . 154.03(11)
O2N N1N K1A . . 59.83(8)
O1N N1N K1B . 2_766 65.96(8)
O3N N1N K1B . 2_766 69.67(8)
O2N N1N K1B . 2_766 139.92(10)
K1A N1N K1B . 2_766 129.79(5)
N1N O1N K1A . . 90.56(9)
N1N O1N K1B . 2_766 91.09(9)
K1A O1N K1B . 2_766 163.56(5)
N1N O2N K1A . . 96.74(9)
N1N O3N K1B . 2_766 87.25(9)
O3N' N1N' O2N' . . 121.86(14)
O3N' N1N' O1N' . . 118.84(14)
O2N' N1N' O1N' . . 119.30(14)
O3N' N1N' K1B . 2_666 64.20(8)
O2N' N1N' K1B . 2_666 62.39(8)
O1N' N1N' K1B . 2_666 157.69(9)
O3N' N1N' K1A . . 104.85(9)
O2N' N1N' K1A . . 106.52(9)
O1N' N1N' K1A . . 56.14(7)
K1B N1N' K1A 2_666 . 146.16(4)
N1N' O1N' K1A . . 101.15(8)
N1N' O2N' K1B . 2_666 95.15(9)
N1N' O3N' K1B . 2_666 93.33(9)
C2S C1S H1S1 . . 109.5
C2S C1S H1S2 . . 109.5
H1S1 C1S H1S2 . . 109.5
C2S C1S H1S3 . . 109.5
H1S1 C1S H1S3 . . 109.5
H1S2 C1S H1S3 . . 109.5
O1S C2S C1S . . 108.7(6)
O1S C2S H2S1 . . 110.0
C1S C2S H2S1 . . 110.0
O1S C2S H2S2 . . 110.0
C1S C2S H2S2 . . 110.0
H2S1 C2S H2S2 . . 108.3
C2S O1S C3S . . 114.1(7)
O1S C3S C4S . . 110.3(9)
O1S C3S H3S1 . . 109.6
C4S C3S H3S1 . . 109.6
O1S C3S H3S2 . . 109.6
C4S C3S H3S2 . . 109.6
H3S1 C3S H3S2 . . 108.1
C3S C4S H4S1 . . 109.5
C3S C4S H4S2 . . 109.5
H4S1 C4S H4S2 . . 109.5
C3S C4S H4S3 . . 109.5
H4S1 C4S H4S3 . . 109.5
H4S2 C4S H4S3 . . 109.5
N1T C1T C2T . . 175.8(8)
C1T C2T H2T1 . . 109.5
C1T C2T H2T2 . . 109.5
H2T1 C2T H2T2 . . 109.5
C1T C2T H2T3 . . 109.5
H2T1 C2T H2T3 . . 109.5
H2T2 C2T H2T3 . . 109.5
N1U C1U C2U . . 174.1(13)
C1U C2U H2U1 . . 109.5
C1U C2U H2U2 . . 109.5
H2U1 C2U H2U2 . . 109.5
C1U C2U H2U3 . . 109.5
H2U1 C2U H2U3 . . 109.5
H2U2 C2U H2U3 . . 109.5

loop_
_geom_bond_atom_site_label_1
_geom_bond_atom_site_label_2
_geom_bond_site_symmetry_2
_geom_bond_distance
K1A O2N . 2.7503(13)
K1A O1N' . 2.7590(12)
K1A O1A . 2.7650(13)
K1A O2A . 2.7833(13)
K1A O6A . 2.7891(13)
K1A O4A . 2.8112(14)
K1A O5A . 2.8125(12)
K1A O3A . 2.8234(14)
K1A O1N . 2.8950(13)
K1A N1N . 3.1591(15)
K1A N1N' . 3.2596(13)
K1A C8A . 3.5064(19)
O1A C4A . 1.378(2)
O1A C7A . 1.435(2)
O2A C8A . 1.408(2)
O2A C9A . 1.430(2)
O3A C10A . 1.419(2)
O3A C11A . 1.427(2)
O4A C13A . 1.414(2)
O4A C12A . 1.422(2)
O5A C15A . 1.418(2)
O5A C14A . 1.432(2)
O6A C3A . 1.3771(19)
O6A C16A . 1.4368(19)
O7A C20A . 1.210(2)
O8A C19A . 1.220(2)
N1A C17A . 1.328(2)
N1A C1A . 1.430(2)
N1A H1NA . 0.85(2)
N2A C18A . 1.356(2)
N2A C21A . 1.399(2)
N2A H2NA . 0.85(2)
C1A C6A . 1.375(2)
C1A C2A . 1.392(2)
C2A C3A . 1.376(2)
C2A H2A . 0.95
C3A C4A . 1.409(2)
C4A C5A . 1.384(2)
C5A C6A . 1.393(2)
C5A H5A . 0.95
C6A H6A . 0.95
C7A C8A . 1.501(3)
C7A H7AA . 0.99
C7A H7AB . 0.99
C8A H8AA . 0.99
C8A H8AB . 0.99
C9A C10A . 1.495(3)
C9A H9AA . 0.99
C9A H9AB . 0.99
C10A H10A . 0.99
C10A H10B . 0.99
C11A C12A . 1.491(3)
C11A H11A . 0.99
C11A H11B . 0.99
C12A H12A . 0.99
C12A H12B . 0.99
C13A C14A . 1.492(3)
C13A H13A . 0.99
C13A H13B . 0.99
C14A H14A . 0.99
C14A H14B . 0.99
C15A C16A . 1.498(2)
C15A H15A . 0.99
C15A H15B . 0.99
C16A H16A . 0.99
C16A H16B . 0.99
C17A C18A . 1.402(2)
C17A C20A . 1.483(2)
C18A C19A . 1.478(2)
C19A C20A . 1.507(3)
C21A C26A . 1.393(2)
C21A C22A . 1.393(2)
C22A C23A . 1.388(2)
C22A H22A . 0.95
C23A C24A . 1.386(3)
C23A C27E . 1.495(3)
C23A C27A . 1.495(3)
C23A C27C . 1.495(3)
C24A C25A . 1.383(3)
C24A H24A . 0.95
C25A C26A . 1.385(3)
C25A C28E . 1.504(3)
C25A C28A . 1.504(3)
C25A C28C . 1.504(3)
C26A H26A . 0.95
C27A F3A . 1.297(4)
C27A F2A . 1.318(3)
C27A F1A . 1.395(4)
C27C F1C . 1.307(7)
C27C F3C . 1.319(10)
C27C F2C . 1.377(6)
C27E F3E . 1.254(7)
C27E F2E . 1.311(8)
C27E F1E . 1.478(8)
C28A F5A . 1.285(3)
C28A F6A . 1.366(4)
C28A F4A . 1.384(4)
C28C F4C . 1.255(8)
C28C F5C . 1.327(10)
C28C F6C . 1.475(6)
C28E F5E . 1.210(11)
C28E F6E . 1.358(12)
C28E F4E . 1.453(7)
K1B O3B . 2.7406(13)
K1B O6B . 2.7498(12)
K1B O4B . 2.7733(12)
K1B O2B . 2.7758(12)
K1B O5B . 2.8277(12)
K1B O1B . 2.8402(12)
K1B O2N' 2_666 2.8693(14)
K1B O1N 2_766 2.8968(13)
K1B O3N' 2_666 2.9084(14)
K1B O3N 2_766 2.9772(14)
K1B N1N 2_766 3.1714(14)
K1B N1N' 2_666 3.2249(14)
F1B C27B . 1.331(2)
F2B C27B . 1.342(2)
F3B C27B . 1.335(2)
O1B C4B . 1.3763(19)
O1B C7B . 1.432(2)
O2B C8B . 1.425(2)
O2B C9B . 1.427(2)
O3B C10B . 1.422(2)
O3B C11B . 1.427(2)
O4B C13B . 1.422(2)
O4B C12B . 1.423(2)
O5B C14B . 1.421(2)
O5B C15B . 1.428(2)
O6B C3B . 1.3728(18)
O6B C16B . 1.4469(19)
O7B C20B . 1.209(2)
O8B C19B . 1.224(2)
N1B C17B . 1.327(2)
N1B C1B . 1.422(2)
N1B H1NB . 0.84(2)
N2B C18B . 1.352(2)
N2B C21B . 1.397(2)
N2B H2NB . 0.82(2)
C1B C6B . 1.377(2)
C1B C2B . 1.394(2)
C2B C3B . 1.379(2)
C2B H2B . 0.95
C3B C4B . 1.406(2)
C4B C5B . 1.384(2)
C5B C6B . 1.393(2)
C5B H5B . 0.95
C6B H6B . 0.95
C7B C8B . 1.502(2)
C7B H7BA . 0.99
C7B H7BB . 0.99
C8B H8BA . 0.99
C8B H8BB . 0.99
C9B C10B . 1.503(3)
C9B H9BA . 0.99
C9B H9BB . 0.99
C10B H10C . 0.99
C10B H10D . 0.99
C11B C12B . 1.495(3)
C11B H11C . 0.99
C11B H11D . 0.99
C12B H12C . 0.99
C12B H12D . 0.99
C13B C14B . 1.499(3)
C13B H13C . 0.99
C13B H13D . 0.99
C14B H14C . 0.99
C14B H14D . 0.99
C15B C16B . 1.506(2)
C15B H15C . 0.99
C15B H15D . 0.99
C16B H16C . 0.99
C16B H16D . 0.99
C17B C18B . 1.404(2)
C17B C20B . 1.485(2)
C18B C19B . 1.470(2)
C19B C20B . 1.509(3)
C21B C26B . 1.388(2)
C21B C22B . 1.396(2)
C22B C23B . 1.381(3)
C22B H22B . 0.95
C23B C24B . 1.384(3)
C23B C27B . 1.498(3)
C24B C25F . 1.385(3)
C24B C25B . 1.385(3)
C24B C25D . 1.385(3)
C24B H24B . 0.95
C26B C25F . 1.385(3)
C26B C25D . 1.385(3)
C26B C25B . 1.385(3)
C26B H26B . 0.95
C25B C28B . 1.502(4)
C28B F4B . 1.323(4)
C28B F6B . 1.325(5)
C28B F5B . 1.341(5)
C25D C28D . 1.526(4)
C28D F6D . 1.325(7)
C28D F4D . 1.348(6)
C28D F5D . 1.349(5)
C25F C28F . 1.526(4)
C28F F5F . 1.306(7)
C28F F4F . 1.339(5)
C28F F6F . 1.368(6)
N1N O1N . 1.2367(18)
N1N O3N . 1.244(2)
N1N O2N . 1.2646(19)
N1N' O3N' . 1.2347(18)
N1N' O2N' . 1.2371(18)
N1N' O1N' . 1.2823(17)
C1S C2S . 1.516(9)
C1S H1S1 . 0.98
C1S H1S2 . 0.98
C1S H1S3 . 0.98
C2S O1S . 1.409(8)
C2S H2S1 . 0.99
C2S H2S2 . 0.99
O1S C3S . 1.411(11)
C3S C4S . 1.474(13)
C3S H3S1 . 0.99
C3S H3S2 . 0.99
C4S H4S1 . 0.98
C4S H4S2 . 0.98
C4S H4S3 . 0.98
N1T C1T . 1.137(8)
C1T C2T . 1.446(7)
C2T H2T1 . 0.98
C2T H2T2 . 0.98
C2T H2T3 . 0.98
N1U C1U . 1.133(14)
C1U C2U . 1.551(14)
C2U H2U1 . 0.98
C2U H2U2 . 0.98
C2U H2U3 . 0.98

loop_
_geom_hbond_atom_site_label_D
_geom_hbond_atom_site_label_H
_geom_hbond_atom_site_label_A
_geom_hbond_site_symmetry_A
_geom_hbond_distance_DH
_geom_hbond_distance_HA
_geom_hbond_distance_DA
_geom_hbond_angle_DHA
N1A H1NA O1N' 2_656 0.85(2) 2.01(2) 2.8134(19) 158.8(19)
N2A H2NA O1N' 2_656 0.85(2) 2.02(2) 2.8377(19) 160.0(18)
N1B H1NB O2N . 0.84(2) 1.97(2) 2.7952(19) 163.9(19)
N2B H2NB O2N . 0.82(2) 2.51(2) 3.209(2) 144.4(19)
N2B H2NB O3N . 0.82(2) 2.15(2) 2.934(2) 160.(2)

loop_
_geom_torsion_atom_site_label_1
_geom_torsion_atom_site_label_2
_geom_torsion_atom_site_label_3
_geom_torsion_atom_site_label_4
_geom_torsion_site_symmetry_1
_geom_torsion_site_symmetry_4
_geom_torsion
C17A N1A C1A C6A . . 130.12(17)
C17A N1A C1A C2A . . -51.2(2)
C6A C1A C2A C3A . . -0.3(2)
N1A C1A C2A C3A . . -179.03(15)
C1A C2A C3A O6A . . 178.43(15)
C1A C2A C3A C4A . . -0.8(2)
C16A O6A C3A C2A . . -1.8(2)
K1A O6A C3A C2A . . 157.40(12)
C16A O6A C3A C4A . . 177.44(14)
K1A O6A C3A C4A . . -23.30(18)
C7A O1A C4A C5A . . 17.6(3)
K1A O1A C4A C5A . . -160.53(13)
C7A O1A C4A C3A . . -164.91(16)
K1A O1A C4A C3A . . 16.97(19)
C2A C3A C4A O1A . . -176.38(15)
O6A C3A C4A O1A . . 4.3(2)
C2A C3A C4A C5A . . 1.3(2)
O6A C3A C4A C5A . . -178.01(14)
O1A C4A C5A C6A . . 176.75(16)
C3A C4A C5A C6A . . -0.7(2)
C2A C1A C6A C5A . . 0.9(2)
N1A C1A C6A C5A . . 179.64(15)
C4A C5A C6A C1A . . -0.5(2)
C4A O1A C7A C8A . . -142.45(16)
K1A O1A C7A C8A . . 35.82(19)
C9A O2A C8A C7A . . -178.66(15)
K1A O2A C8A C7A . . 57.88(16)
C9A O2A C8A K1A . . 123.47(15)
O1A C7A C8A O2A . . -64.7(2)
O1A C7A C8A K1A . . -24.86(13)
C8A O2A C9A C10A . . -173.53(15)
K1A O2A C9A C10A . . -51.33(16)
C11A O3A C10A C9A . . -176.45(15)
K1A O3A C10A C9A . . -49.82(17)
O2A C9A C10A O3A . . 70.79(19)
C10A O3A C11A C12A . . 174.95(15)
K1A O3A C11A C12A . . 49.61(17)
C13A O4A C12A C11A . . 178.07(15)
K1A O4A C12A C11A . . 50.67(17)
O3A C11A C12A O4A . . -68.06(19)
C12A O4A C13A C14A . . 174.75(14)
K1A O4A C13A C14A . . -56.51(14)
C15A O5A C14A C13A . . -167.58(15)
K1A O5A C14A C13A . . -46.16(16)
O4A C13A C14A O5A . . 70.39(18)
C14A O5A C15A C16A . . -170.19(14)
K1A O5A C15A C16A . . 65.34(14)
C14A O5A C15A K1A . . 124.47(14)
C3A O6A C16A C15A . . -171.99(13)
K1A O6A C16A C15A . . 27.93(16)
O5A C15A C16A O6A . . -63.06(17)
K1A C15A C16A O6A . . -19.11(11)
C1A N1A C17A C18A . . 166.70(17)
C1A N1A C17A C20A . . -16.5(3)
C21A N2A C18A C17A . . -169.93(16)
C21A N2A C18A C19A . . 8.9(3)
N1A C17A C18A N2A . . -5.6(3)
C20A C17A C18A N2A . . 176.74(17)
N1A C17A C18A C19A . . 175.17(19)
C20A C17A C18A C19A . . -2.51(13)
N2A C18A C19A O8A . . 5.6(4)
C17A C18A C19A O8A . . -175.3(2)
N2A C18A C19A C20A . . -176.7(2)
C17A C18A C19A C20A . . 2.47(13)
N1A C17A C20A O7A . . 5.4(4)
C18A C17A C20A O7A . . -177.0(2)
N1A C17A C20A C19A . . -175.23(19)
C18A C17A C20A C19A . . 2.46(13)
O8A C19A C20A O7A . . -5.0(4)
C18A C19A C20A O7A . . 177.1(2)
O8A C19A C20A C17A . . 175.6(2)
C18A C19A C20A C17A . . -2.33(12)
C18A N2A C21A C26A . . -3.3(3)
C18A N2A C21A C22A . . 175.57(16)
C26A C21A C22A C23A . . -0.9(3)
N2A C21A C22A C23A . . -179.72(16)
C21A C22A C23A C24A . . 0.9(3)
C21A C22A C23A C27E . . 179.15(17)
C21A C22A C23A C27A . . 179.15(17)
C21A C22A C23A C27C . . 179.15(17)
C22A C23A C24A C25A . . 0.0(3)
C27E C23A C24A C25A . . -178.30(18)
C27A C23A C24A C25A . . -178.30(18)
C27C C23A C24A C25A . . -178.30(18)
C23A C24A C25A C26A . . -0.9(3)
C23A C24A C25A C28E . . 179.45(19)
C23A C24A C25A C28A . . 179.45(19)
C23A C24A C25A C28C . . 179.45(19)
C24A C25A C26A C21A . . 0.9(3)
C28E C25A C26A C21A . . -179.41(18)
C28A C25A C26A C21A . . -179.41(18)
C28C C25A C26A C21A . . -179.41(18)
C22A C21A C26A C25A . . 0.0(3)
N2A C21A C26A C25A . . 178.79(16)
C24A C23A C27A F3A . . -20.2(4)
C22A C23A C27A F3A . . 161.5(3)
C24A C23A C27A F2A . . -148.7(3)
C22A C23A C27A F2A . . 33.0(3)
C24A C23A C27A F1A . . 97.3(3)
C22A C23A C27A F1A . . -81.0(3)
C24A C23A C27C F1C . . 123.3(4)
C22A C23A C27C F1C . . -55.0(5)
C24A C23A C27C F3C . . -0.7(6)
C22A C23A C27C F3C . . -179.0(5)
C24A C23A C27C F2C . . -115.7(5)
C22A C23A C27C F2C . . 66.0(5)
C24A C23A C27E F3E . . 161.5(6)
C22A C23A C27E F3E . . -16.8(6)
C24A C23A C27E F2E . . 27.3(6)
C22A C23A C27E F2E . . -151.0(6)
C24A C23A C27E F1E . . -85.2(5)
C22A C23A C27E F1E . . 96.5(5)
C24A C25A C28A F5A . . -155.7(3)
C26A C25A C28A F5A . . 24.7(4)
C24A C25A C28A F6A . . 82.0(3)
C26A C25A C28A F6A . . -97.7(3)
C24A C25A C28A F4A . . -32.6(4)
C26A C25A C28A F4A . . 147.7(3)
C24A C25A C28C F4C . . -66.2(5)
C26A C25A C28C F4C . . 114.1(5)
C24A C25A C28C F5C . . 65.0(5)
C26A C25A C28C F5C . . -114.7(5)
C24A C25A C28C F6C . . 173.0(3)
C26A C25A C28C F6C . . -6.7(4)
C24A C25A C28E F5E . . 108.5(7)
C26A C25A C28E F5E . . -71.2(7)
C24A C25A C28E F6E . . -17.0(8)
C26A C25A C28E F6E . . 163.3(8)
C24A C25A C28E F4E . . -123.1(4)
C26A C25A C28E F4E . . 57.2(4)
C17B N1B C1B C6B . . 144.04(16)
C17B N1B C1B C2B . . -38.7(2)
C6B C1B C2B C3B . . -1.2(2)
N1B C1B C2B C3B . . -178.40(14)
C16B O6B C3B C2B . . 1.6(2)
K1B O6B C3B C2B . . 136.60(13)
C16B O6B C3B C4B . . 179.28(13)
K1B O6B C3B C4B . . -45.71(15)
C16B O6B C3B K1B . . -135.01(15)
C1B C2B C3B O6B . . 175.56(14)
C1B C2B C3B C4B . . -2.0(2)
C1B C2B C3B K1B . . -124.35(17)
C7B O1B C4B C5B . . -10.2(2)
K1B O1B C4B C5B . . -145.58(13)
C7B O1B C4B C3B . . 171.37(13)
K1B O1B C4B C3B . . 35.97(15)
O6B C3B C4B O1B . . 4.83(19)
C2B C3B C4B O1B . . -177.37(13)
K1B C3B C4B O1B . . -26.21(11)
O6B C3B C4B C5B . . -173.71(13)
C2B C3B C4B C5B . . 4.1(2)
K1B C3B C4B C5B . . 155.26(14)
O1B C4B C5B C6B . . 178.61(14)
C3B C4B C5B C6B . . -3.0(2)
C2B C1B C6B C5B . . 2.3(2)
N1B C1B C6B C5B . . 179.51(13)
C4B C5B C6B C1B . . -0.2(2)
C4B O1B C7B C8B . . -177.53(13)
K1B O1B C7B C8B . . -43.24(16)
C9B O2B C8B C7B . . -178.85(15)
K1B O2B C8B C7B . . -55.51(16)
O1B C7B C8B O2B . . 66.00(18)
C8B O2B C9B C10B . . -179.24(15)
K1B O2B C9B C10B . . 54.64(18)
C8B O2B C9B K1B . . 126.11(15)
C11B O3B C10B C9B . . 174.92(15)
K1B O3B C10B C9B . . 48.65(17)
C11B O3B C10B K1B . . 126.26(15)
O2B C9B C10B O3B . . -72.7(2)
K1B C9B C10B O3B . . -33.96(12)
O2B C9B C10B K1B . . -38.75(13)
C10B O3B C11B C12B . . -174.45(15)
K1B O3B C11B C12B . . -48.65(17)
C10B O3B C11B K1B . . -125.80(15)
C13B O4B C12B C11B . . 174.82(14)
K1B O4B C12B C11B . . -49.90(16)
O3B C11B C12B O4B . . 68.25(19)
K1B C11B C12B O4B . . 34.87(12)
C12B O4B C13B C14B . . 171.43(14)
K1B O4B C13B C14B . . 39.46(16)
C15B O5B C14B C13B . . -178.01(13)
K1B O5B C14B C13B . . 57.70(14)
O4B C13B C14B O5B . . -64.83(17)
C14B O5B C15B C16B . . 179.85(13)
K1B O5B C15B C16B . . -54.82(13)
C3B O6B C16B C15B . . 89.40(16)
K1B O6B C16B C15B . . -46.35(15)
O5B C15B C16B O6B . . 70.75(16)
C1B N1B C17B C18B . . 178.46(16)
C1B N1B C17B C20B . . -8.0(3)
C21B N2B C18B C17B . . 177.13(16)
C21B N2B C18B C19B . . 0.6(3)
N1B C17B C18B N2B . . -4.6(3)
C20B C17B C18B N2B . . 179.85(17)
N1B C17B C18B C19B . . 173.09(18)
C20B C17B C18B C19B . . -2.46(13)
N2B C18B C19B O8B . . 3.7(4)
C17B C18B C19B O8B . . -173.5(2)
N2B C18B C19B C20B . . 179.7(2)
C17B C18B C19B C20B . . 2.43(13)
N1B C17B C20B O7B . . 5.2(4)
C18B C17B C20B O7B . . -179.6(2)
N1B C17B C20B C19B . . -172.8(2)
C18B C17B C20B C19B . . 2.40(13)
O8B C19B C20B O7B . . -4.1(4)
C18B C19B C20B O7B . . 179.7(2)
O8B C19B C20B C17B . . 173.9(2)
C18B C19B C20B C17B . . -2.29(12)
C18B N2B C21B C26B . . 11.7(3)
C18B N2B C21B C22B . . -167.96(16)
C26B C21B C22B C23B . . -0.9(3)
N2B C21B C22B C23B . . 178.79(16)
C21B C22B C23B C24B . . 0.0(3)
C21B C22B C23B C27B . . -176.25(16)
C22B C23B C24B C25F . . 0.8(3)
C27B C23B C24B C25F . . 177.08(19)
C22B C23B C24B C25B . . 0.8(3)
C27B C23B C24B C25B . . 177.08(19)
C22B C23B C24B C25D . . 0.8(3)
C27B C23B C24B C25D . . 177.08(19)
C22B C21B C26B C25F . . 0.9(3)
N2B C21B C26B C25F . . -178.74(18)
C22B C21B C26B C25D . . 0.9(3)
N2B C21B C26B C25D . . -178.74(18)
C22B C21B C26B C25B . . 0.9(3)
N2B C21B C26B C25B . . -178.74(18)
C22B C23B C27B F1B . . -24.8(3)
C24B C23B C27B F1B . . 158.92(18)
C22B C23B C27B F3B . . -146.53(19)
C24B C23B C27B F3B . . 37.1(3)
C22B C23B C27B F2B . . 94.1(2)
C24B C23B C27B F2B . . -82.2(2)
C23B C24B C25B C26B . . -0.8(3)
C23B C24B C25B C28B . . 169.8(3)
C21B C26B C25B C24B . . 0.0(3)
C21B C26B C25B C28B . . -170.3(3)
C24B C25B C28B F4B . . -132.1(3)
C26B C25B C28B F4B . . 38.7(5)
C24B C25B C28B F6B . . -8.3(5)
C26B C25B C28B F6B . . 162.5(3)
C24B C25B C28B F5B . . 108.5(3)
C26B C25B C28B F5B . . -80.7(4)
C23B C24B C25D C26B . . -0.8(3)
C23B C24B C25D C28D . . -168.8(3)
C21B C26B C25D C24B . . 0.0(3)
C21B C26B C25D C28D . . 168.6(3)
C24B C25D C28D F6D . . 93.0(5)
C26B C25D C28D F6D . . -75.8(5)
C24B C25D C28D F4D . . -28.7(5)
C26B C25D C28D F4D . . 162.5(4)
C24B C25D C28D F5D . . -143.0(3)
C26B C25D C28D F5D . . 48.2(4)
C23B C24B C25F C26B . . -0.8(3)
C23B C24B C25F C28F . . -168.8(3)
C21B C26B C25F C24B . . 0.0(3)
C21B C26B C25F C28F . . 168.6(3)
C24B C25F C28F F5F . . -43.5(6)
C26B C25F C28F F5F . . 147.8(5)
C24B C25F C28F F4F . . -167.5(4)
C26B C25F C28F F4F . . 23.7(5)
C24B C25F C28F F6F . . 75.9(5)
C26B C25F C28F F6F . . -92.9(4)
O3N N1N O1N K1A . . -151.91(14)
O2N N1N O1N K1A . . 28.40(14)
K1B N1N O1N K1A 2_766 . 163.65(5)
O3N N1N O1N K1B . 2_766 44.44(15)
O2N N1N O1N K1B . 2_766 -135.25(13)
K1A N1N O1N K1B . 2_766 -163.65(5)
O1N N1N O2N K1A . . -30.27(15)
O3N N1N O2N K1A . . 150.04(13)
K1B N1N O2N K1A 2_766 . -117.31(13)
O1N N1N O3N K1B . 2_766 -42.99(14)
O2N N1N O3N K1B . 2_766 136.69(13)
K1A N1N O3N K1B . 2_766 -142.9(2)
O3N' N1N' O1N' K1A . . 89.02(13)
O2N' N1N' O1N' K1A . . -90.94(13)
K1B N1N' O1N' K1A 2_666 . -179.1(2)
O3N' N1N' O2N' K1B . 2_666 25.39(15)
O1N' N1N' O2N' K1B . 2_666 -154.65(11)
K1A N1N' O2N' K1B . 2_666 145.34(4)
O2N' N1N' O3N' K1B . 2_666 -24.96(15)
O1N' N1N' O3N' K1B . 2_666 155.08(11)
K1A N1N' O3N' K1B . 2_666 -145.71(4)
C1S C2S O1S C3S . . -168.1(7)
C2S O1S C3S C4S . . -172.1(8)
